data_2013440
loop_
_publ_author_name
'Schlueter, John A.'
'Geiser, Urs'

_publ_section_title
;
 Potassium dicyanoargentate(I) 1,4,7,10,13,16-hexaoxacyclooctadecane
;
_journal_issue 8
_journal_name_full 'Acta Crystallographica Section C'
_journal_page_first m325
_journal_page_last m327
_journal_paper_doi 10.1107/S0108270103014318
_journal_volume 59
_journal_year 2003
_chemical_formula_iupac 'K [Ag (C N)2] (C12 H24 O6)'
_chemical_formula_moiety 'K 1+, C12 H24 O6, Ag C2 N2 1-'
_chemical_formula_sum 'C14 H24 Ag K N2 O6'
_chemical_formula_weight 463.32
_chemical_name_common
;
Potassium 18-crown-6 dicyanoargentate(I)
;
_chemical_name_systematic
;
Potassium 1,4,7,10,13,16-hexaoxacyclooctadecane dicyanoargentate(I)
;
_space_group_IT_number 14
_symmetry_cell_setting monoclinic
_symmetry_space_group_name_Hall '-P 2yn'
_symmetry_space_group_name_H-M 'P 1 21/n 1'
_atom_sites_solution_hydrogens geom
_atom_sites_solution_primary direct
_atom_sites_solution_secondary difmap
_cell_angle_alpha 90.00
_cell_angle_beta 102.795(2)
_cell_angle_gamma 90.00
_cell_formula_units_Z 4
_cell_length_a 10.7189(5)
_cell_length_b 12.2191(5)
_cell_length_c 16.4816(7)
_cell_measurement_reflns_used 2038
_cell_measurement_temperature 298(2)
_cell_measurement_theta_max 30.490
_cell_measurement_theta_min 2.536
_cell_volume 2105.08(16)
_computing_cell_refinement 'SAINT (Bruker, 2001)'
_computing_data_collection 'SMART (Siemens, 1995)'
_computing_data_reduction 'SAINT (Bruker, 2001)'
_computing_molecular_graphics 'SHELXTL (Sheldrick, 2001)'
_computing_publication_material 'SHELXTL (Sheldrick, 2001)'
_computing_structure_refinement 'SHELXTL (Sheldrick, 2001)'
_computing_structure_solution 'SHELXTL (Sheldrick, 2001)'
_diffrn_ambient_temperature 298(2)
_diffrn_measured_fraction_theta_full 1.000
_diffrn_measured_fraction_theta_max 1.000
_diffrn_measurement_device_type 'Siemens SMART CCD area-detector'
_diffrn_measurement_method 'area detector \w scans'
_diffrn_radiation_monochromator graphite
_diffrn_radiation_source 'fine-focus sealed tube'
_diffrn_radiation_type MoK\a
_diffrn_radiation_wavelength 0.71073
_diffrn_reflns_av_R_equivalents 0.0305
_diffrn_reflns_av_sigmaI/netI 0.0241
_diffrn_reflns_limit_h_max 15
_diffrn_reflns_limit_h_min -15
_diffrn_reflns_limit_k_max 17
_diffrn_reflns_limit_k_min -17
_diffrn_reflns_limit_l_max 23
_diffrn_reflns_limit_l_min -23
_diffrn_reflns_number 26868
_diffrn_reflns_theta_full 30.50
_diffrn_reflns_theta_max 30.50
_diffrn_reflns_theta_min 2.08
_diffrn_standards_decay_% <1
_diffrn_standards_number 0
_exptl_absorpt_coefficient_mu 1.182
_exptl_absorpt_correction_T_max 0.694
_exptl_absorpt_correction_T_min 0.604
_exptl_absorpt_correction_type integration
_exptl_absorpt_process_details
;
(Sheldrick, 2001)
;
_exptl_crystal_colour colorless
_exptl_crystal_density_diffrn 1.462
_exptl_crystal_density_method 'not measured'
_exptl_crystal_description block
_exptl_crystal_F_000 944
_exptl_crystal_size_max 0.50
_exptl_crystal_size_mid 0.44
_exptl_crystal_size_min 0.40
_refine_diff_density_max 0.277
_refine_diff_density_min -0.189
_refine_ls_extinction_coef 0.0173(4)
_refine_ls_extinction_expression Fc^*^=kFc[1+0.001xFc^2^\l^3^/sin(2\q)]^-1/4^
_refine_ls_extinction_method SHELXL97
_refine_ls_goodness_of_fit_ref 1.033
_refine_ls_hydrogen_treatment constr
_refine_ls_matrix_type full
_refine_ls_number_parameters 221
_refine_ls_number_reflns 6428
_refine_ls_number_restraints 0
_refine_ls_restrained_S_all 1.033
_refine_ls_R_factor_all 0.0665
_refine_ls_R_factor_gt 0.0255
_refine_ls_shift/su_max 0.049
_refine_ls_shift/su_mean 0.003
_refine_ls_structure_factor_coef Fsqd
_refine_ls_weighting_details 'calc w=1/[\s^2^(Fo^2^)+(0.0272P)^2^+0.5054P] where P=(Fo^2^+2Fc^2^)/3'
_refine_ls_weighting_scheme calc
_refine_ls_wR_factor_gt 0.0661
_refine_ls_wR_factor_ref 0.0857
_reflns_number_gt 3178
_reflns_number_total 6428
_reflns_threshold_expression I>2\s(I)
_cod_data_source_file fr1429.cif
_cod_data_source_block I
_cod_depositor_comments
;
The following automatic conversions were performed:
'_geom_bond_publ_flag' value 'Y' changed to 'y' according to
'/home/saulius/struct/CIF-dictionaries/cif_core.dic' dictionary named
'cif_core.dic' version 2.4.1 from 2010-06-29 (12
times).

'_geom_bond_publ_flag' value 'N' changed to 'n' according to
'/home/saulius/struct/CIF-dictionaries/cif_core.dic' dictionary named
'cif_core.dic' version 2.4.1 from 2010-06-29 (42 times).

Automatic conversion script
Id: cif_fix_enum 1527 2010-12-29 10:47:43Z saulius 

The following automatic conversions were performed:

'_geom_bond_publ_flag' value 'Y' changed to 'y' according to
/home/saulius/struct/CIF-dictionaries/cif_core.dic dictionary named
'cif_core.dic' version 2.4.1 from 2010-06-29 (12
times).

'_geom_bond_publ_flag' value 'N' changed to 'n' according to
/home/saulius/struct/CIF-dictionaries/cif_core.dic dictionary named
'cif_core.dic' version 2.4.1 from 2010-06-29 (42
times).

'_geom_angle_publ_flag' value 'N' changed to 'n' according
to /home/saulius/struct/CIF-dictionaries/cif_core.dic dictionary
named 'cif_core.dic' version 2.4.1 from 2010-06-29 (96
times).

'_geom_angle_publ_flag' value 'Y' changed to 'y' according
to /home/saulius/struct/CIF-dictionaries/cif_core.dic dictionary
named 'cif_core.dic' version 2.4.1 from 2010-06-29 (11
times).

'_geom_torsion_publ_flag' value 'N' changed to 'n' according
to /home/saulius/struct/CIF-dictionaries/cif_core.dic dictionary
named 'cif_core.dic' version 2.4.1 from 2010-06-29 (63 times).

Automatic conversion script
Id: cif_fix_values 1715 2011-07-08 13:25:40Z adriana 
;
_cod_original_sg_symbol_H-M 'P 21/n'
_cod_database_code 2013440
_cod_database_fobs_code 2013440

loop_
_symmetry_equiv_pos_as_xyz
'x, y, z'
'-x+1/2, y+1/2, -z+1/2'
'-x, -y, -z'
'x-1/2, -y-1/2, z-1/2'

loop_
_atom_site_label
_atom_site_fract_x
_atom_site_fract_y
_atom_site_fract_z
_atom_site_U_iso_or_equiv
_atom_site_adp_type
_atom_site_calc_flag
_atom_site_refinement_flags
_atom_site_occupancy
_atom_site_disorder_assembly
_atom_site_disorder_group
_atom_site_type_symbol
K1 0.0000 0.5000 0.0000 0.04561(12) Uani d S 1 . . K
O1 0.11468(14) 0.38682(12) -0.11319(9) 0.0617(4) Uani d . 1 . . O
O2 0.11733(13) 0.62026(11) -0.10878(8) 0.0575(4) Uani d . 1 . . O
O3 -0.04538(14) 0.72577(11) -0.02010(9) 0.0639(4) Uani d . 1 . . O
C1 0.2034(2) 0.4524(2) -0.14310(15) 0.0687(6) Uani d . 1 . . C
H1A 0.2327 0.4141 -0.1870 0.082 Uiso calc R 1 . . H
H1B 0.2769 0.4675 -0.0984 0.082 Uiso calc R 1 . . H
C2 0.1397(3) 0.5573(2) -0.17600(14) 0.0725(7) Uani d . 1 . . C
H2A 0.1939 0.5976 -0.2054 0.087 Uiso calc R 1 . . H
H2B 0.0592 0.5420 -0.2147 0.087 Uiso calc R 1 . . H
C3 0.0517(2) 0.71923(18) -0.13454(14) 0.0667(6) Uani d . 1 . . C
H3A -0.0323 0.7034 -0.1687 0.080 Uiso calc R 1 . . H
H3B 0.0988 0.7617 -0.1675 0.080 Uiso calc R 1 . . H
C4 0.0387(2) 0.78289(18) -0.05996(14) 0.0660(6) Uani d . 1 . . C
H4A 0.1216 0.7912 -0.0223 0.079 Uiso calc R 1 . . H
H4B 0.0049 0.8552 -0.0764 0.079 Uiso calc R 1 . . H
C5 0.1664(2) 0.28454(19) -0.08307(17) 0.0798(7) Uani d . 1 . . C
H5A 0.2413 0.2954 -0.0385 0.096 Uiso calc R 1 . . H
H5B 0.1923 0.2443 -0.1273 0.096 Uiso calc R 1 . . H
C6 0.0677(3) 0.22123(19) -0.05174(16) 0.0792(7) Uani d . 1 . . C
H6A -0.0109 0.2178 -0.0942 0.095 Uiso calc R 1 . . H
H6B 0.0975 0.1471 -0.0382 0.095 Uiso calc R 1 . . H
K2 1.0000 0.5000 0.5000 0.04676(13) Uani d S 1 . . K
O4 0.87844(14) 0.68677(11) 0.54243(9) 0.0610(4) Uani d . 1 . . O
O5 0.88938(15) 0.49569(11) 0.63909(10) 0.0642(4) Uani d . 1 . . O
O6 0.96197(14) 0.29703(12) 0.57341(9) 0.0652(4) Uani d . 1 . . O
C7 0.9274(2) 0.78738(18) 0.51938(17) 0.0750(7) Uani d . 1 . . C
H7A 1.0099 0.8025 0.5557 0.090 Uiso calc R 1 . . H
H7B 0.8696 0.8467 0.5248 0.090 Uiso calc R 1 . . H
C8 0.8588(3) 0.6873(2) 0.62403(15) 0.0764(7) Uani d . 1 . . C
H8A 0.8024 0.7471 0.6307 0.092 Uiso calc R 1 . . H
H8B 0.9398 0.6976 0.6634 0.092 Uiso calc R 1 . . H
C9 0.8005(3) 0.5808(2) 0.64055(16) 0.0782(7) Uani d . 1 . . C
H9A 0.7782 0.5831 0.6944 0.094 Uiso calc R 1 . . H
H9B 0.7230 0.5677 0.5985 0.094 Uiso calc R 1 . . H
C10 0.8448(3) 0.3918(2) 0.65819(18) 0.0887(8) Uani d . 1 . . C
H10A 0.7674 0.3727 0.6178 0.106 Uiso calc R 1 . . H
H10B 0.8254 0.3933 0.7129 0.106 Uiso calc R 1 . . H
C11 0.9475(3) 0.3091(2) 0.65616(16) 0.0869(8) Uani d . 1 . . C
H11A 1.0276 0.3330 0.6915 0.104 Uiso calc R 1 . . H
H11B 0.9245 0.2393 0.6769 0.104 Uiso calc R 1 . . H
C12 1.0591(3) 0.22063(19) 0.56826(17) 0.0800(7) Uani d . 1 . . C
H12A 1.0374 0.1495 0.5874 0.096 Uiso calc R 1 . . H
H12B 1.1395 0.2439 0.6036 0.096 Uiso calc R 1 . . H
Ag1 0.500367(13) 0.499637(13) 0.248517(9) 0.05610(8) Uani d . 1 . . Ag
C21 0.6722(2) 0.49601(17) 0.33232(14) 0.0588(5) Uani d . 1 . . C
N21 0.7650(2) 0.49337(17) 0.37783(14) 0.0831(7) Uani d . 1 . . N
C22 0.3267(2) 0.50320(18) 0.16431(16) 0.0654(6) Uani d . 1 . . C
N22 0.2365(2) 0.50640(19) 0.12121(16) 0.0963(9) Uani d . 1 . . N

loop_
_atom_site_aniso_label
_atom_site_aniso_U_11
_atom_site_aniso_U_22
_atom_site_aniso_U_33
_atom_site_aniso_U_12
_atom_site_aniso_U_13
_atom_site_aniso_U_23
K1 0.0440(3) 0.0476(3) 0.0451(3) 0.0003(3) 0.0093(2) 0.0015(3)
O1 0.0656(9) 0.0552(9) 0.0705(10) 0.0025(7) 0.0283(8) 0.0018(7)
O2 0.0695(9) 0.0543(8) 0.0508(8) 0.0003(7) 0.0181(7) 0.0009(6)
O3 0.0741(10) 0.0518(8) 0.0729(10) -0.0065(7) 0.0317(8) -0.0022(7)
C1 0.0751(16) 0.0659(14) 0.0757(16) -0.0006(13) 0.0394(13) -0.0033(12)
C2 0.103(2) 0.0656(15) 0.0579(14) -0.0013(13) 0.0366(14) 0.0002(12)
C3 0.0828(16) 0.0579(13) 0.0626(14) 0.0033(12) 0.0230(12) 0.0114(11)
C4 0.0729(15) 0.0504(12) 0.0797(16) -0.0047(11) 0.0277(12) 0.0015(11)
C5 0.0930(18) 0.0609(15) 0.100(2) 0.0138(13) 0.0533(16) 0.0062(13)
C6 0.108(2) 0.0495(13) 0.0936(19) -0.0028(13) 0.0521(16) -0.0066(12)
K2 0.0444(3) 0.0488(3) 0.0455(3) 0.0039(3) 0.0066(2) 0.0038(3)
O4 0.0704(10) 0.0538(8) 0.0602(9) 0.0060(7) 0.0178(7) 0.0017(7)
O5 0.0704(10) 0.0610(9) 0.0660(9) 0.0056(7) 0.0252(8) 0.0072(7)
O6 0.0708(10) 0.0587(9) 0.0703(10) 0.0040(7) 0.0244(8) 0.0040(8)
C7 0.0849(18) 0.0506(13) 0.0956(19) 0.0047(12) 0.0332(15) -0.0010(12)
C8 0.0980(19) 0.0673(16) 0.0694(16) 0.0134(14) 0.0302(14) -0.0050(12)
C9 0.0825(17) 0.0835(18) 0.0790(17) 0.0190(14) 0.0405(14) 0.0073(13)
C10 0.112(2) 0.0759(18) 0.096(2) -0.0054(16) 0.0616(18) 0.0045(15)
C11 0.129(2) 0.0616(15) 0.0810(18) 0.0075(15) 0.0457(17) 0.0199(13)
C12 0.098(2) 0.0578(14) 0.0926(19) 0.0149(13) 0.0392(16) 0.0210(13)
Ag1 0.04966(10) 0.06099(11) 0.05425(11) -0.00154(7) 0.00420(7) -0.00099(7)
C21 0.0578(13) 0.0603(12) 0.0574(12) -0.0024(11) 0.0109(10) -0.0008(11)
N21 0.0660(14) 0.0974(19) 0.0774(16) -0.0071(12) -0.0024(12) -0.0021(12)
C22 0.0622(14) 0.0683(14) 0.0640(13) -0.0026(12) 0.0100(11) 0.0084(12)
N22 0.0753(17) 0.112(2) 0.0894(19) -0.0184(14) -0.0088(14) 0.0071(14)

loop_
_atom_type_symbol
_atom_type_description
_atom_type_scat_dispersion_real
_atom_type_scat_dispersion_imag
_atom_type_scat_source
C C 0.0033 0.0016 'International Tables Vol C Tables 4.2.6.8 and 6.1.1.4'
H H 0.0000 0.0000 'International Tables Vol C Tables 4.2.6.8 and 6.1.1.4'
N N 0.0061 0.0033 'International Tables Vol C Tables 4.2.6.8 and 6.1.1.4'
O O 0.0106 0.0060 'International Tables Vol C Tables 4.2.6.8 and 6.1.1.4'
K K 0.2009 0.2494 'International Tables Vol C Tables 4.2.6.8 and 6.1.1.4'
Ag Ag -0.8971 1.1015 'International Tables Vol C Tables 4.2.6.8 and 6.1.1.4'

loop_
_geom_angle_atom_site_label_1
_geom_angle_atom_site_label_2
_geom_angle_atom_site_label_3
_geom_angle_site_symmetry_1
_geom_angle_site_symmetry_3
_geom_angle
_geom_angle_publ_flag
O3 K1 O1 . 3_565 60.38(4) n
O3 K1 O2 . . 60.21(4) n
O1 K1 O2 . . 60.85(4) n
O3 K1 N22 . . 99.16(6) y
O1 K1 N22 . . 91.54(6) y
O2 K1 N22 . . 88.78(6) y
C5 O1 C1 . . 112.48(17) n
C5 O1 K1 . . 113.39(12) n
C1 O1 K1 . . 112.27(12) n
C2 O2 C3 . . 112.90(16) n
C2 O2 K1 . . 113.08(12) n
C3 O2 K1 . . 111.94(12) n
C4 O3 C6 . 3_565 114.00(17) n
C4 O3 K1 . . 115.40(12) n
C6 O3 K1 3_565 . 114.06(13) n
O1 C1 C2 . . 108.91(19) n
O1 C1 H1A . . 109.9 n
C2 C1 H1A . . 109.9 n
O1 C1 H1B . . 109.9 n
C2 C1 H1B . . 109.9 n
H1A C1 H1B . . 108.3 n
O2 C2 C1 . . 108.98(18) n
O2 C2 H2A . . 109.9 n
C1 C2 H2A . . 109.9 n
O2 C2 H2B . . 109.9 n
C1 C2 H2B . . 109.9 n
H2A C2 H2B . . 108.3 n
O2 C3 C4 . . 109.28(18) n
O2 C3 H3A . . 109.8 n
C4 C3 H3A . . 109.8 n
O2 C3 H3B . . 109.8 n
C4 C3 H3B . . 109.8 n
H3A C3 H3B . . 108.3 n
O3 C4 C3 . . 108.21(18) n
O3 C4 H4A . . 110.1 n
C3 C4 H4A . . 110.1 n
O3 C4 H4B . . 110.1 n
C3 C4 H4B . . 110.1 n
H4A C4 H4B . . 108.4 n
O1 C5 C6 . . 109.1(2) n
O1 C5 H5A . . 109.9 n
C6 C5 H5A . . 109.9 n
O1 C5 H5B . . 109.9 n
C6 C5 H5B . . 109.9 n
H5A C5 H5B . . 108.3 n
O3 C6 C5 3_565 . 108.5(2) n
O3 C6 H6A 3_565 . 110.0 n
C5 C6 H6A . . 110.0 n
O3 C6 H6B 3_565 . 110.0 n
C5 C6 H6B . . 110.0 n
H6A C6 H6B . . 108.4 n
O4 K2 O5 . . 60.37(4) n
O4 K2 O6 . . 119.34(4) n
O5 K2 O6 . . 60.45(4) n
O4 K2 N21 . . 79.18(5) y
O5 K2 N21 . . 96.27(6) y
O6 K2 N21 . . 95.08(5) y
C8 O4 C7 . . 113.21(18) n
C8 O4 K2 . . 114.82(12) n
C7 O4 K2 . . 114.82(12) n
C9 O5 C10 . . 113.20(19) n
C9 O5 K2 . . 114.09(13) n
C10 O5 K2 . . 115.03(13) n
C11 O6 C12 . . 111.45(19) n
C11 O6 K2 . . 112.23(13) n
C12 O6 K2 . . 112.04(12) n
O4 C7 C12 . 3_766 108.91(19) n
O4 C7 H7A . . 109.9 n
C12 C7 H7A 3_766 . 109.9 n
O4 C7 H7B . . 109.9 n
C12 C7 H7B 3_766 . 109.9 n
H7A C7 H7B . . 108.3 n
O4 C8 C9 . . 109.1(2) n
O4 C8 H8A . . 109.9 n
C9 C8 H8A . . 109.9 n
O4 C8 H8B . . 109.9 n
C9 C8 H8B . . 109.9 n
H8A C8 H8B . . 108.3 n
O5 C9 C8 . . 109.1(2) n
O5 C9 H9A . . 109.9 n
C8 C9 H9A . . 109.9 n
O5 C9 H9B . . 109.9 n
C8 C9 H9B . . 109.9 n
H9A C9 H9B . . 108.3 n
O5 C10 C11 . . 108.3(2) n
O5 C10 H10A . . 110.0 n
C11 C10 H10A . . 110.0 n
O5 C10 H10B . . 110.0 n
C11 C10 H10B . . 110.0 n
H10A C10 H10B . . 108.4 n
O6 C11 C10 . . 109.2(2) n
O6 C11 H11A . . 109.8 n
C10 C11 H11A . . 109.8 n
O6 C11 H11B . . 109.8 n
C10 C11 H11B . . 109.8 n
H11A C11 H11B . . 108.3 n
O6 C12 C7 . 3_766 109.5(2) n
O6 C12 H12A . . 109.8 n
C7 C12 H12A 3_766 . 109.8 n
O6 C12 H12B . . 109.8 n
C7 C12 H12B 3_766 . 109.8 n
H12A C12 H12B . . 108.2 n
C21 Ag1 C22 . . 179.80(8) y
N21 C21 Ag1 . . 179.5(2) y
C21 N21 K2 . . 176.1(2) y
N22 C22 Ag1 . . 179.0(3) y
C22 N22 K1 . . 175.6(2) y

loop_
_geom_bond_atom_site_label_1
_geom_bond_atom_site_label_2
_geom_bond_site_symmetry_2
_geom_bond_distance
_geom_bond_publ_flag
K1 O3 . 2.8081(14) y
K1 O1 . 2.8142(14) y
K1 O2 . 2.8203(13) y
K1 N22 . 2.860(2) y
O1 C5 . 1.412(3) n
O1 C1 . 1.413(2) n
O2 C2 . 1.412(2) n
O2 C3 . 1.416(2) n
O3 C4 . 1.411(2) n
O3 C6 3_565 1.416(2) n
C1 C2 . 1.497(3) n
C1 H1A . 0.9700 n
C1 H1B . 0.9700 n
C2 H2A . 0.9700 n
C2 H2B . 0.9700 n
C3 C4 . 1.487(3) n
C3 H3A . 0.9700 n
C3 H3B . 0.9700 n
C4 H4A . 0.9700 n
C4 H4B . 0.9700 n
C5 C6 . 1.492(3) n
C5 H5A . 0.9700 n
C5 H5B . 0.9700 n
C6 H6A . 0.9700 n
C6 H6B . 0.9700 n
K2 O4 . 2.7926(13) y
K2 O5 . 2.8050(15) y
K2 O6 . 2.8283(14) y
K2 N21 . 2.856(2) y
O4 C8 . 1.407(3) n
O4 C7 . 1.421(3) n
O5 C9 . 1.414(3) n
O5 C10 . 1.416(3) n
O6 C11 . 1.414(3) n
O6 C12 . 1.415(3) n
C7 C12 3_766 1.487(3) n
C7 H7A . 0.9700 n
C7 H7B . 0.9700 n
C8 C9 . 1.494(3) n
C8 H8A . 0.9700 n
C8 H8B . 0.9700 n
C9 H9A . 0.9700 n
C9 H9B . 0.9700 n
C10 C11 . 1.501(3) n
C10 H10A . 0.9700 n
C10 H10B . 0.9700 n
C11 H11A . 0.9700 n
C11 H11B . 0.9700 n
C12 H12A . 0.9700 n
C12 H12B . 0.9700 n
Ag1 C21 . 2.043(2) y
Ag1 C22 . 2.061(3) y
C21 N21 . 1.106(3) y
C22 N22 . 1.066(3) y

loop_
_geom_torsion_atom_site_label_1
_geom_torsion_atom_site_label_2
_geom_torsion_atom_site_label_3
_geom_torsion_atom_site_label_4
_geom_torsion_site_symmetry_1
_geom_torsion_site_symmetry_4
_geom_torsion
_geom_torsion_publ_flag
O3 K1 O1 C5 . . 162.04(14) n
O2 K1 O1 C5 . . 148.35(16) n
N22 K1 O1 C5 . . 60.60(16) n
O3 K1 O1 C1 . . 33.19(15) n
O2 K1 O1 C1 . . 19.49(14) n
N22 K1 O1 C1 . . -68.25(15) n
O3 K1 O2 C2 . . -150.13(15) n
O1 K1 O2 C2 . . 16.15(14) n
N22 K1 O2 C2 . . 108.59(15) n
O3 K1 O2 C3 . . -21.25(13) n
O1 K1 O2 C3 . . 145.04(14) n
N22 K1 O2 C3 . . -122.52(14) n
O1 K1 O3 C4 . . -27.74(15) n
O2 K1 O3 C4 . . -13.96(13) n
N22 K1 O3 C4 . . 69.32(15) n
O1 K1 O3 C6 . 3_565 -162.57(14) n
O2 K1 O3 C6 . 3_565 -148.79(16) n
N22 K1 O3 C6 . 3_565 -65.52(16) n
C5 O1 C1 C2 . . 178.3(2) n
K1 O1 C1 C2 . . -52.3(2) n
C3 O2 C2 C1 . . -177.25(19) n
K1 O2 C2 C1 . . -48.9(2) n
O1 C1 C2 O2 . . 69.4(3) n
C2 O2 C3 C4 . . -176.90(19) n
K1 O2 C3 C4 . . 54.1(2) n
C6 O3 C4 C3 3_565 . -179.1(2) n
K1 O3 C4 C3 . . 46.0(2) n
O2 C3 C4 O3 . . -67.8(2) n
C1 O1 C5 C6 . . 179.2(2) n
K1 O1 C5 C6 . . 50.5(2) n
O1 C5 C6 O3 . 3_565 -67.7(3) n
O5 K2 O4 C8 . . 17.20(14) n
O6 K2 O4 C8 . . 31.13(16) n
N21 K2 O4 C8 . . 120.90(16) n
O5 K2 O4 C7 . . 151.03(16) n
O6 K2 O4 C7 . . 164.95(14) n
N21 K2 O4 C7 . . -105.28(15) n
O4 K2 O5 C9 . . 17.47(15) n
O6 K2 O5 C9 . . -148.58(17) n
N21 K2 O5 C9 . . -56.28(16) n
O4 K2 O5 C10 . . 150.72(18) n
O6 K2 O5 C10 . . -15.33(16) n
N21 K2 O5 C10 . . 76.97(18) n
O4 K2 O6 C11 . . -34.02(16) n
O5 K2 O6 C11 . . -20.11(15) n
N21 K2 O6 C11 . . -114.45(16) n
O4 K2 O6 C12 . . -160.29(15) n
O5 K2 O6 C12 . . -146.38(17) n
N21 K2 O6 C12 . . 119.28(16) n
C8 O4 C7 C12 . 3_766 -178.33(19) n
K2 O4 C7 C12 . 3_766 47.1(2) n
C7 O4 C8 C9 . . 176.8(2) n
K2 O4 C8 C9 . . -48.7(2) n
C10 O5 C9 C8 . . 177.1(2) n
K2 O5 C9 C8 . . -48.8(2) n
O4 C8 C9 O5 . . 65.5(3) n
C9 O5 C10 C11 . . -179.0(2) n
K2 O5 C10 C11 . . 47.3(3) n
C12 O6 C11 C10 . . 179.3(2) n
K2 O6 C11 C10 . . 52.7(2) n
O5 C10 C11 O6 . . -67.8(3) n
C11 O6 C12 C7 . 3_766 -178.8(2) n
K2 O6 C12 C7 . 3_766 -52.1(2) n
